data_2236863
loop_
_publ_author_name
'Rinta, Heikki'
'Peuronen, Anssi'
'Lahtinen, Manu'

_publ_section_title
;
 Poly[[\m-<i>N</i>,<i>N</i>'-bis(2-hydroxyethyl)-<i>N</i>,<i>N</i>,<i>N</i>',<i>N</i>'-tetramethylpropane-1,3-diaminium-\k^2^<i>O</i>:<i>O</i>']tetra-\m-bromido-dibromidodimanganese(II)]
;
_journal_coeditor_code FJ2604
_journal_issue 12
_journal_name_full 'Acta Crystallographica Section E'
_journal_page_first m1453
_journal_page_last m1454
_journal_paper_doi 10.1107/S1600536812044765
_journal_volume 68
_journal_year 2012
_chemical_formula_iupac '[Mn2 Br6 (C11 H28 N2 O2)]'
_chemical_formula_moiety 'C11 H28 Br6 Mn2 N2 O2'
_chemical_formula_sum 'C11 H28 Br6 Mn2 N2 O2'
_chemical_formula_weight 809.69
_chemical_name_systematic
;
Poly[[\m-<i>N</i>,<i>N</i>'-bis(2-hydroxyethyl)-
<i>N</i>,<i>N</i>,<i>N</i>',<i>N</i>'-tetramethylpropane-1,3-diaminium-
\k^2^<i>O</i>:<i>O</i>']tetra-\m-bromido-dibromidodimanganese(II)]
;
_space_group_IT_number 96
_symmetry_cell_setting tetragonal
_symmetry_space_group_name_Hall 'P 4nw 2abw'
_symmetry_space_group_name_H-M 'P 43 21 2'
_atom_sites_solution_hydrogens geom
_atom_sites_solution_primary direct
_atom_sites_solution_secondary difmap
_audit_creation_method SHELXL-97
_cell_angle_alpha 90.00
_cell_angle_beta 90.00
_cell_angle_gamma 90.00
_cell_formula_units_Z 4
_cell_length_a 8.0163(4)
_cell_length_b 8.0163(4)
_cell_length_c 35.3103(18)
_cell_measurement_reflns_used 1871
_cell_measurement_temperature 123(2)
_cell_measurement_theta_max 27.878
_cell_measurement_theta_min 0.407
_cell_volume 2269.1(2)
_computing_cell_refinement 'DENZO-SMN (Otwinowski & Minor, 1997)'
_computing_data_collection 'COLLECT (Bruker, 2008)'
_computing_data_reduction 'DENZO-SMN (Otwinowski & Minor, 1997)'
_computing_molecular_graphics 'Mercury (Macrae <i>et al.</i> 2008)'
_computing_publication_material 'SHELXL97 (Sheldrick, 2008<i>b</i>)'
_computing_structure_refinement 'SHELXL97 (Sheldrick, 2008<i>b</i>)'
_computing_structure_solution 'SHELXS97 (Sheldrick, 2008<i>b</i>)'
_diffrn_ambient_temperature 123(2)
_diffrn_detector_area_resol_mean 9
_diffrn_measured_fraction_theta_full 0.991
_diffrn_measured_fraction_theta_max 0.991
_diffrn_measurement_device_type 'Bruker--NoniusKappa APEXII'
_diffrn_measurement_method '\f and \w scans'
_diffrn_radiation_monochromator graphite
_diffrn_radiation_source 'fine-focus sealed tube'
_diffrn_radiation_type MoK\a
_diffrn_radiation_wavelength 0.71073
_diffrn_reflns_av_R_equivalents 0.0318
_diffrn_reflns_av_sigmaI/netI 0.0460
_diffrn_reflns_limit_h_max 9
_diffrn_reflns_limit_h_min -9
_diffrn_reflns_limit_k_max 9
_diffrn_reflns_limit_k_min -4
_diffrn_reflns_limit_l_max 41
_diffrn_reflns_limit_l_min -22
_diffrn_reflns_number 5076
_diffrn_reflns_theta_full 25.00
_diffrn_reflns_theta_max 25.00
_diffrn_reflns_theta_min 2.79
_diffrn_standards_decay_% 0
_diffrn_standards_interval_count 0
_diffrn_standards_interval_time 0
_diffrn_standards_number 0
_exptl_absorpt_coefficient_mu 11.685
_exptl_absorpt_correction_T_max 0.7457
_exptl_absorpt_correction_T_min 0.4403
_exptl_absorpt_correction_type multi-scan
_exptl_absorpt_process_details '(SADABS; Sheldrick, 2008<i>a</i>)'
_exptl_crystal_colour violet
_exptl_crystal_density_diffrn 2.370
_exptl_crystal_density_method 'not measured'
_exptl_crystal_description block
_exptl_crystal_F_000 1536
_exptl_crystal_size_max 0.25
_exptl_crystal_size_mid 0.25
_exptl_crystal_size_min 0.20
_refine_diff_density_max 0.362
_refine_diff_density_min -0.407
_refine_ls_abs_structure_details 'Flack (1983), 690 Friedel pairs'
_refine_ls_abs_structure_Flack 0.048(14)
_refine_ls_extinction_method none
_refine_ls_goodness_of_fit_ref 1.021
_refine_ls_hydrogen_treatment mixed
_refine_ls_matrix_type full
_refine_ls_number_parameters 111
_refine_ls_number_reflns 1966
_refine_ls_number_restraints 1
_refine_ls_restrained_S_all 1.020
_refine_ls_R_factor_all 0.0242
_refine_ls_R_factor_gt 0.0214
_refine_ls_shift/su_max 0.001
_refine_ls_shift/su_mean 0.000
_refine_ls_structure_factor_coef Fsqd
_refine_ls_weighting_details 'calc w=1/[\s^2^(Fo^2^)+(0.0000P)^2^+0.0000P] where P=(Fo^2^+2Fc^2^)/3'
_refine_ls_weighting_scheme calc
_refine_ls_wR_factor_gt 0.0462
_refine_ls_wR_factor_ref 0.0470
_reflns_number_gt 1856
_reflns_number_total 1966
_reflns_threshold_expression I>2\s(I)
_cod_data_source_file fj2604.cif
_cod_data_source_block I
_cod_database_code 2236863
_cod_database_fobs_code 2236863

loop_
_symmetry_equiv_pos_as_xyz
'x, y, z'
'-y+1/2, x+1/2, z+3/4'
'-x, -y, z+1/2'
'y+1/2, -x+1/2, z+1/4'
'x+1/2, -y+1/2, -z+1/4'
'y, x, -z'
'-x+1/2, y+1/2, -z+3/4'
'-y, -x, -z+1/2'

loop_
_atom_site_type_symbol
_atom_site_label
_atom_site_fract_x
_atom_site_fract_y
_atom_site_fract_z
_atom_site_U_iso_or_equiv
_atom_site_adp_type
_atom_site_calc_flag
_atom_site_refinement_flags
_atom_site_occupancy
_atom_site_symmetry_multiplicity
C C2 0.8227(5) 0.8960(5) 0.15487(11) 0.0158(9) Uani d . 1 1
H H2A 0.8379 0.8507 0.1290 0.019 Uiso calc R 1 1
H H2B 0.7031 0.9236 0.1580 0.019 Uiso calc R 1 1
C C3 0.8705(5) 0.7633(5) 0.18350(10) 0.0143(9) Uani d . 1 1
H H3A 0.8340 0.6538 0.1735 0.017 Uiso calc R 1 1
H H3B 0.9937 0.7605 0.1853 0.017 Uiso calc R 1 1
C C5 0.6146(5) 0.7687(6) 0.22206(11) 0.0197(10) Uani d . 1 1
H H5A 0.5825 0.6644 0.2095 0.030 Uiso calc R 1 1
H H5B 0.5680 0.8634 0.2081 0.030 Uiso calc R 1 1
H H5C 0.5713 0.7693 0.2480 0.030 Uiso calc R 1 1
C C6 0.8652(5) 0.6412(5) 0.24628(11) 0.0172(10) Uani d . 1 1
H H6A 0.8250 0.6531 0.2724 0.026 Uiso calc R 1 1
H H6B 0.9874 0.6423 0.2461 0.026 Uiso calc R 1 1
H H6C 0.8250 0.5356 0.2357 0.026 Uiso calc R 1 1
C C7 0.8412(5) 0.9495(5) 0.24099(11) 0.0116(9) Uani d . 1 1
H H7A 0.7764 0.9603 0.2647 0.014 Uiso calc R 1 1
H H7B 0.8049 1.0396 0.2237 0.014 Uiso calc R 1 1
C C8 1.0268(5) 0.9732(5) 0.2500 0.0140(13) Uani d S 1 2
H H8A 1.0594 0.9039 0.2720 0.017 Uiso calc PR 0.50 1
H H8B 1.0961 0.9406 0.2280 0.017 Uiso calc PR 0.50 1
N N4 0.8013(4) 0.7825(4) 0.22294(9) 0.0130(8) Uani d . 1 1
O O1 0.9205(3) 1.0470(4) 0.15874(8) 0.0140(6) Uani d D 1 1
Br Br1 0.61915(5) 1.32320(5) 0.175357(11) 0.01348(10) Uani d . 1 1
Br Br2 1.13256(5) 1.39037(5) 0.167113(10) 0.01205(10) Uani d . 1 1
Br Br3 0.81111(5) 1.55274(5) 0.090982(11) 0.01279(11) Uani d . 1 1
Mn Mn1 0.87136(8) 1.27065(7) 0.124710(17) 0.01152(14) Uani d . 1 1
H H1 1.010(3) 1.021(5) 0.1575(13) 0.017 Uiso d D 1 1

loop_
_atom_site_aniso_label
_atom_site_aniso_U_11
_atom_site_aniso_U_22
_atom_site_aniso_U_33
_atom_site_aniso_U_12
_atom_site_aniso_U_13
_atom_site_aniso_U_23
C2 0.024(2) 0.0120(19) 0.011(2) -0.004(2) -0.003(2) -0.0030(18)
C3 0.021(2) 0.014(2) 0.009(2) 0.001(2) 0.0015(19) 0.0001(17)
C5 0.013(2) 0.025(2) 0.021(2) -0.001(2) 0.001(2) -0.006(2)
C6 0.023(2) 0.013(2) 0.015(2) -0.0018(19) -0.0049(19) 0.0016(18)
C7 0.015(2) 0.0074(18) 0.012(2) -0.0020(19) -0.0027(18) -0.0025(17)
C8 0.0114(19) 0.0114(19) 0.019(3) 0.002(3) 0.0015(19) 0.0015(19)
N4 0.0139(16) 0.0157(17) 0.0094(17) 0.0011(16) -0.0017(14) 0.0004(15)
O1 0.0105(14) 0.0137(14) 0.0178(15) 0.0010(13) 0.0016(14) 0.0026(14)
Br1 0.01241(19) 0.0168(2) 0.01122(19) -0.00105(19) 0.00124(18) -0.00200(18)
Br2 0.01210(19) 0.01371(19) 0.01035(19) 0.00068(18) 0.00073(16) 0.00004(17)
Br3 0.01400(19) 0.01200(19) 0.0124(2) -0.00096(19) -0.00056(18) 0.00178(17)
Mn1 0.0117(3) 0.0115(3) 0.0113(3) -0.0001(3) 0.0003(3) 0.0014(3)

loop_
_atom_type_symbol
_atom_type_description
_atom_type_scat_dispersion_real
_atom_type_scat_dispersion_imag
_atom_type_scat_source
C C 0.0033 0.0016 'International Tables Vol C Tables 4.2.6.8 and 6.1.1.4'
H H 0.0000 0.0000 'International Tables Vol C Tables 4.2.6.8 and 6.1.1.4'
N N 0.0061 0.0033 'International Tables Vol C Tables 4.2.6.8 and 6.1.1.4'
O O 0.0106 0.0060 'International Tables Vol C Tables 4.2.6.8 and 6.1.1.4'
Br Br -0.2901 2.4595 'International Tables Vol C Tables 4.2.6.8 and 6.1.1.4'
Mn Mn 0.3368 0.7283 'International Tables Vol C Tables 4.2.6.8 and 6.1.1.4'

loop_
_geom_angle_atom_site_label_1
_geom_angle_atom_site_label_2
_geom_angle_atom_site_label_3
_geom_angle_site_symmetry_1
_geom_angle_site_symmetry_3
_geom_angle
O1 C2 C3 . . 112.7(3)
O1 C2 H2A . . 109.0
C3 C2 H2A . . 109.0
O1 C2 H2B . . 109.0
C3 C2 H2B . . 109.0
H2A C2 H2B . . 107.8
N4 C3 C2 . . 116.8(3)
N4 C3 H3A . . 108.1
C2 C3 H3A . . 108.1
N4 C3 H3B . . 108.1
C2 C3 H3B . . 108.1
H3A C3 H3B . . 107.3
N4 C5 H5A . . 109.5
N4 C5 H5B . . 109.5
H5A C5 H5B . . 109.5
N4 C5 H5C . . 109.5
H5A C5 H5C . . 109.5
H5B C5 H5C . . 109.5
N4 C6 H6A . . 109.5
N4 C6 H6B . . 109.5
H6A C6 H6B . . 109.5
N4 C6 H6C . . 109.5
H6A C6 H6C . . 109.5
H6B C6 H6C . . 109.5
N4 C7 C8 . . 113.7(3)
N4 C7 H7A . . 108.8
C8 C7 H7A . . 108.8
N4 C7 H7B . . 108.8
C8 C7 H7B . . 108.8
H7A C7 H7B . . 107.7
C7 C8 C7 8_775 . 106.5(4)
C7 C8 H8A 8_775 . 110.4
C7 C8 H8A . . 110.4
C7 C8 H8B 8_775 . 110.4
C7 C8 H8B . . 110.4
H8A C8 H8B . . 108.6
C6 N4 C5 . . 107.3(3)
C6 N4 C3 . . 107.9(3)
C5 N4 C3 . . 109.9(3)
C6 N4 C7 . . 111.4(3)
C5 N4 C7 . . 106.5(3)
C3 N4 C7 . . 113.6(3)
C2 O1 Mn1 . . 122.3(2)
C2 O1 H1 . . 106(4)
Mn1 O1 H1 . . 112(4)
Mn1 Br1 Mn1 . 5_475 94.082(12)
Mn1 Br2 Mn1 5_575 . 94.254(12)
O1 Mn1 Br3 . . 174.03(8)
O1 Mn1 Br1 . . 84.28(8)
Br3 Mn1 Br1 . . 91.62(2)
O1 Mn1 Br2 . 5_475 92.05(8)
Br3 Mn1 Br2 . 5_475 91.89(2)
Br1 Mn1 Br2 . 5_475 84.75(2)
O1 Mn1 Br2 . . 81.38(8)
Br3 Mn1 Br2 . . 95.01(2)
Br1 Mn1 Br2 . . 98.83(2)
Br2 Mn1 Br2 5_475 . 172.12(3)
O1 Mn1 Br1 . 5_575 89.94(8)
Br3 Mn1 Br1 . 5_575 94.43(2)
Br1 Mn1 Br1 . 5_575 173.07(2)
Br2 Mn1 Br1 5_475 5_575 91.67(2)
Br2 Mn1 Br1 . 5_575 84.03(2)

loop_
_geom_bond_atom_site_label_1
_geom_bond_atom_site_label_2
_geom_bond_site_symmetry_2
_geom_bond_distance
C2 O1 . 1.449(5)
C2 C3 . 1.517(5)
C2 H2A . 0.9900
C2 H2B . 0.9900
C3 N4 . 1.507(4)
C3 H3A . 0.9900
C3 H3B . 0.9900
C5 N4 . 1.501(5)
C5 H5A . 0.9800
C5 H5B . 0.9800
C5 H5C . 0.9800
C6 N4 . 1.491(5)
C6 H6A . 0.9800
C6 H6B . 0.9800
C6 H6C . 0.9800
C7 N4 . 1.517(5)
C7 C8 . 1.533(5)
C7 H7A . 0.9900
C7 H7B . 0.9900
C8 C7 8_775 1.533(5)
C8 H8A . 0.9900
C8 H8B . 0.9900
O1 Mn1 . 2.194(3)
O1 H1 . 0.748(19)
Br1 Mn1 . 2.7319(7)
Br1 Mn1 5_475 2.7635(7)
Br2 Mn1 5_575 2.7407(7)
Br2 Mn1 . 2.7472(8)
Br3 Mn1 . 2.6010(7)
Mn1 Br2 5_475 2.7407(7)
Mn1 Br1 5_575 2.7635(7)

loop_
_geom_hbond_atom_site_label_D
_geom_hbond_atom_site_label_H
_geom_hbond_atom_site_label_A
_geom_hbond_site_symmetry_A
_geom_hbond_distance_DH
_geom_hbond_distance_HA
_geom_hbond_distance_DA
_geom_hbond_angle_DHA
O1 H1 Br3 5_575 0.748(19) 2.49(2) 3.232(3) 175(5)

loop_
_geom_torsion_atom_site_label_1
_geom_torsion_atom_site_label_2
_geom_torsion_atom_site_label_3
_geom_torsion_atom_site_label_4
_geom_torsion_site_symmetry_1
_geom_torsion_site_symmetry_4
_geom_torsion
O1 C2 C3 N4 . . 79.7(4)
N4 C7 C8 C7 . 8_775 167.0(4)
C2 C3 N4 C6 . . -179.3(3)
C2 C3 N4 C5 . . 64.0(5)
C2 C3 N4 C7 . . -55.2(5)
C8 C7 N4 C6 . . 54.1(4)
C8 C7 N4 C5 . . 170.8(3)
C8 C7 N4 C3 . . -68.1(4)
C3 C2 O1 Mn1 . . -175.3(2)
C2 O1 Mn1 Br1 . . 79.3(3)
C2 O1 Mn1 Br2 . 5_475 -5.2(3)
C2 O1 Mn1 Br2 . . 179.1(3)
C2 O1 Mn1 Br1 . 5_575 -96.9(3)
Mn1 Br1 Mn1 O1 5_475 . -105.44(8)
Mn1 Br1 Mn1 Br3 5_475 . 78.92(2)
Mn1 Br1 Mn1 Br2 5_475 5_475 -12.838(12)
Mn1 Br1 Mn1 Br2 5_475 . 174.24(3)
Mn1 Br2 Mn1 O1 5_575 . 78.06(8)
Mn1 Br2 Mn1 Br3 5_575 . -106.73(2)
Mn1 Br2 Mn1 Br1 5_575 . 160.85(3)
Mn1 Br2 Mn1 Br1 5_575 5_575 -12.785(11)
